data_7245061
loop_
_publ_author_name
'Merabet, Layachi'
'Vologzhanina, Anna V.'
'Setifi, Zouaoui'
'Kaboub, Lakhmissi'
'Setifi, Fatima'

_publ_section_title
;
 Topological motifs in dicyanamides of transition metals
;
_journal_name_full CrystEngComm
_journal_paper_doi 10.1039/D2CE00485B
_journal_year 2022
_chemical_formula_moiety '0.5(C40 H32 Fe2 N20)'
_chemical_formula_sum 'C20 H16 Fe N10'
_chemical_formula_weight 452.28
_space_group_crystal_system monoclinic
_space_group_IT_number 14
_space_group_name_Hall '-P 2yn'
_space_group_name_H-M_alt 'P 1 21/n 1'
_atom_sites_solution_hydrogens geom
_audit_creation_date 2020-11-02
_audit_creation_method
;
Olex2 1.2
(compiled 2018.05.29 svn.r3508 for OlexSys, GUI svn.r5506)
;
_audit_update_record
;
2022-04-01 deposited with the CCDC.	2022-05-11 downloaded from the CCDC.
;
_cell_angle_alpha 90
_cell_angle_beta 102.521(2)
_cell_angle_gamma 90
_cell_formula_units_Z 2
_cell_length_a 9.1691(4)
_cell_length_b 8.2275(4)
_cell_length_c 13.2721(6)
_cell_measurement_reflns_used 1378
_cell_measurement_temperature 170
_cell_measurement_theta_max 24.115
_cell_measurement_theta_min 2.971
_cell_volume 977.42(8)
_computing_cell_refinement 'APEX2 and SAINT (Bruker, 2009'
_computing_data_collection 'APEX2 (Bruker, 2009)'
_computing_data_reduction 'SAINT (Bruker, 2009)'
_computing_molecular_graphics 'Olex2 (Dolomanov et al., 2009)'
_computing_publication_material 'Olex2 (Dolomanov et al., 2009)'
_computing_structure_refinement 'XL (Sheldrick, 2014)'
_diffrn_ambient_temperature 170
_diffrn_measured_fraction_theta_full 0.998
_diffrn_measured_fraction_theta_max 0.999
_diffrn_measurement_device_type 'Bruker Apex 2 CCD area detector'
_diffrn_measurement_method 'phi and omega scans'
_diffrn_radiation_type MoK\a
_diffrn_radiation_wavelength 0.71073
_diffrn_reflns_av_R_equivalents 0.0607
_diffrn_reflns_av_unetI/netI 0.0466
_diffrn_reflns_Laue_measured_fraction_full 0.998
_diffrn_reflns_Laue_measured_fraction_max 0.999
_diffrn_reflns_limit_h_max 14
_diffrn_reflns_limit_h_min -12
_diffrn_reflns_limit_k_max 12
_diffrn_reflns_limit_k_min -12
_diffrn_reflns_limit_l_max 19
_diffrn_reflns_limit_l_min -20
_diffrn_reflns_number 23023
_diffrn_reflns_point_group_measured_fraction_full 0.998
_diffrn_reflns_point_group_measured_fraction_max 0.999
_diffrn_reflns_theta_full 25.242
_diffrn_reflns_theta_max 32.917
_diffrn_reflns_theta_min 2.469
_exptl_absorpt_coefficient_mu 0.803
_exptl_absorpt_correction_T_max 0.894
_exptl_absorpt_correction_T_min 0.806
_exptl_absorpt_correction_type multi-scan
_exptl_absorpt_process_details SADABS
_exptl_crystal_colour yellow
_exptl_crystal_colour_primary yellow
_exptl_crystal_density_diffrn 1.537
_exptl_crystal_description needle
_exptl_crystal_F_000 464
_exptl_crystal_size_max 0.26
_exptl_crystal_size_mid 0.03
_exptl_crystal_size_min 0.03
_refine_diff_density_max 0.670
_refine_diff_density_min -0.472
_refine_diff_density_rms 0.095
_refine_ls_extinction_method none
_refine_ls_goodness_of_fit_ref 0.998
_refine_ls_hydrogen_treatment constr
_refine_ls_matrix_type full
_refine_ls_number_parameters 143
_refine_ls_number_reflns 3649
_refine_ls_number_restraints 0
_refine_ls_restrained_S_all 0.998
_refine_ls_R_factor_all 0.0740
_refine_ls_R_factor_gt 0.0398
_refine_ls_shift/su_max 0.005
_refine_ls_shift/su_mean 0.001
_refine_ls_structure_factor_coef Fsqd
_refine_ls_weighting_details 'w=1/[\s^2^(Fo^2^)+(0.0228P)^2^+1.9423P] where P=(Fo^2^+2Fc^2^)/3'
_refine_ls_weighting_scheme calc
_refine_ls_wR_factor_gt 0.0785
_refine_ls_wR_factor_ref 0.1052
_reflns_Friedel_coverage 0.000
_reflns_number_gt 2681
_reflns_number_total 3649
_reflns_threshold_expression 'I > 2\s(I)'
_cod_data_source_file d2ce00485b3.cif
_cod_data_source_block shelx
_cod_database_code 7245061
_shelxl_version_number 2014-3
_shelx_space_group_comment
;
The symmetry employed for this shelxl refinement is uniquely defined
by the following loop, which should always be used as a source of
symmetry information in preference to the above space-group names.
They are only intended as comments.
;
_shelx_estimated_absorpt_t_max 0.917
_shelx_estimated_absorpt_t_min 0.818
_olex2_refinement_description
;
1. Fixed Uiso
 At 1.2 times of:
  All C(H) groups, All N(H) groups
 At 1.5 times of:
  All C(H,H,H) groups
2.a Aromatic/amide H refined with riding coordinates:
 N5(H5), C6(H6), C7(H7), C8(H8), C9(H9)
2.b Idealised Me refined as rotating group:
 C10(H10A,H10B,H10C)
;
_olex2_submission_special_instructions 'No special instructions were received'

loop_
_space_group_symop_operation_xyz
'x, y, z'
'-x+1/2, y+1/2, -z+1/2'
'-x, -y, -z'
'x-1/2, -y-1/2, z-1/2'

loop_
_atom_site_label
_atom_site_type_symbol
_atom_site_fract_x
_atom_site_fract_y
_atom_site_fract_z
_atom_site_U_iso_or_equiv
_atom_site_adp_type
_atom_site_occupancy
_atom_site_site_symmetry_order
_atom_site_calc_flag
_atom_site_refinement_flags_posn
_atom_site_refinement_flags_adp
_atom_site_refinement_flags_occupancy
_atom_site_disorder_assembly
_atom_site_disorder_group
Fe1 Fe 0.5000 0.5000 0.5000 0.01296(9) Uani 1 2 d S T P . .
N1 N 0.90957(18) 0.8866(2) 0.85201(13) 0.0190(3) Uani 1 1 d . . . . .
N2 N 0.84521(18) 0.8465(2) 0.66344(13) 0.0182(3) Uani 1 1 d . . . . .
N3 N 0.61234(18) 0.7189(2) 0.56815(13) 0.0187(3) Uani 1 1 d . . . . .
N4 N 0.69973(17) 0.44664(19) 0.44045(12) 0.0147(3) Uani 1 1 d . . . . .
N5 N 0.89795(18) 0.3227(2) 0.40423(13) 0.0174(3) Uani 1 1 d . . . . .
H5 H 0.9618 0.2447 0.3996 0.021 Uiso 1 1 calc R . . . .
C1 C 0.87314(19) 0.8653(2) 0.76430(15) 0.0152(3) Uani 1 1 d . . . . .
C2 C 0.7191(2) 0.7788(2) 0.61709(14) 0.0156(3) Uani 1 1 d . . . . .
C3 C 0.7732(2) 0.3074(2) 0.44274(14) 0.0157(3) Uani 1 1 d . . . . .
C4 C 0.9075(2) 0.4829(2) 0.37346(14) 0.0160(3) Uani 1 1 d . . . . .
C5 C 0.78184(19) 0.5599(2) 0.39625(14) 0.0145(3) Uani 1 1 d . . . . .
C6 C 0.7565(2) 0.7242(2) 0.37263(14) 0.0171(3) Uani 1 1 d . . . . .
H6 H 0.6719 0.7789 0.3867 0.021 Uiso 1 1 calc R . . . .
C7 C 0.8595(2) 0.8049(2) 0.32787(15) 0.0200(4) Uani 1 1 d . . . . .
H7 H 0.8448 0.9170 0.3115 0.024 Uiso 1 1 calc R . . . .
C8 C 0.9847(2) 0.7257(3) 0.30607(16) 0.0222(4) Uani 1 1 d . . . . .
H8 H 1.0526 0.7850 0.2753 0.027 Uiso 1 1 calc R . . . .
C9 C 1.0109(2) 0.5623(3) 0.32876(16) 0.0206(4) Uani 1 1 d . . . . .
H9 H 1.0954 0.5077 0.3144 0.025 Uiso 1 1 calc R . . . .
C10 C 0.7280(2) 0.1481(2) 0.47929(17) 0.0211(4) Uani 1 1 d . . . . .
H10A H 0.6809 0.1655 0.5380 0.032 Uiso 1 1 calc GR . . . .
H10B H 0.8165 0.0791 0.5007 0.032 Uiso 1 1 calc GR . . . .
H10C H 0.6569 0.0948 0.4233 0.032 Uiso 1 1 calc GR . . . .

loop_
_atom_site_aniso_label
_atom_site_aniso_U_11
_atom_site_aniso_U_22
_atom_site_aniso_U_33
_atom_site_aniso_U_23
_atom_site_aniso_U_13
_atom_site_aniso_U_12
Fe1 0.01144(16) 0.01616(16) 0.01083(16) -0.00028(13) 0.00141(12) 0.00007(13)
N1 0.0150(7) 0.0250(8) 0.0166(8) -0.0029(6) 0.0024(6) -0.0017(6)
N2 0.0163(7) 0.0243(8) 0.0137(7) -0.0025(6) 0.0025(6) -0.0027(6)
N3 0.0182(7) 0.0217(8) 0.0165(8) -0.0025(6) 0.0047(6) -0.0019(6)
N4 0.0134(6) 0.0163(7) 0.0143(7) 0.0001(5) 0.0028(5) -0.0005(5)
N5 0.0153(7) 0.0178(7) 0.0199(8) -0.0010(6) 0.0056(6) 0.0015(6)
C1 0.0118(7) 0.0163(8) 0.0173(8) -0.0018(6) 0.0026(6) -0.0010(6)
C2 0.0175(8) 0.0171(8) 0.0127(8) -0.0013(6) 0.0044(6) 0.0009(6)
C3 0.0139(7) 0.0178(8) 0.0150(8) -0.0015(6) 0.0022(6) -0.0002(6)
C4 0.0145(7) 0.0193(8) 0.0143(8) -0.0009(6) 0.0033(6) -0.0012(6)
C5 0.0126(7) 0.0183(8) 0.0126(8) -0.0001(6) 0.0025(6) -0.0013(6)
C6 0.0173(8) 0.0204(8) 0.0137(8) 0.0016(6) 0.0035(7) -0.0001(7)
C7 0.0220(9) 0.0195(8) 0.0189(9) 0.0023(7) 0.0050(7) -0.0024(7)
C8 0.0219(9) 0.0252(9) 0.0218(10) 0.0008(8) 0.0100(8) -0.0047(8)
C9 0.0173(8) 0.0248(9) 0.0214(9) -0.0014(7) 0.0081(7) -0.0018(7)
C10 0.0209(9) 0.0173(8) 0.0263(10) 0.0022(7) 0.0073(8) 0.0015(7)

loop_
_atom_type_symbol
_atom_type_description
_atom_type_scat_dispersion_real
_atom_type_scat_dispersion_imag
_atom_type_scat_source
C C 0.0033 0.0016 'International Tables Vol C Tables 4.2.6.8 and 6.1.1.4'
H H 0.0000 0.0000 'International Tables Vol C Tables 4.2.6.8 and 6.1.1.4'
Fe Fe 0.3463 0.8444 'International Tables Vol C Tables 4.2.6.8 and 6.1.1.4'
N N 0.0061 0.0033 'International Tables Vol C Tables 4.2.6.8 and 6.1.1.4'

loop_
_geom_angle_atom_site_label_1
_geom_angle_atom_site_label_2
_geom_angle_atom_site_label_3
_geom_angle
_geom_angle_site_symmetry_1
_geom_angle_site_symmetry_3
_geom_angle_publ_flag
N1 Fe1 N1 180.0 2_646 4_575 ?
N1 Fe1 N3 85.75(7) 2_646 . ?
N1 Fe1 N3 94.25(7) 2_646 3_666 ?
N1 Fe1 N3 94.25(7) 4_575 . ?
N1 Fe1 N3 85.75(7) 4_575 3_666 ?
N1 Fe1 N4 93.16(6) 4_575 3_666 ?
N1 Fe1 N4 86.84(6) 4_575 . ?
N1 Fe1 N4 93.16(6) 2_646 . ?
N1 Fe1 N4 86.84(6) 2_646 3_666 ?
N3 Fe1 N3 180.0 3_666 . ?
N3 Fe1 N4 92.39(6) 3_666 . ?
N3 Fe1 N4 87.61(6) . . ?
N3 Fe1 N4 87.61(6) 3_666 3_666 ?
N3 Fe1 N4 92.39(6) . 3_666 ?
N4 Fe1 N4 180.0 3_666 . ?
C1 N1 Fe1 161.72(16) . 2_656 ?
C2 N2 C1 118.99(16) . . ?
C2 N3 Fe1 148.36(15) . . ?
C3 N4 Fe1 128.70(12) . . ?
C3 N4 C5 105.50(15) . . ?
C5 N4 Fe1 125.70(12) . . ?
C3 N5 H5 125.9 . . ?
C3 N5 C4 108.17(15) . . ?
C4 N5 H5 125.9 . . ?
N1 C1 N2 174.10(19) . . ?
N3 C2 N2 173.9(2) . . ?
N4 C3 N5 112.13(16) . . ?
N4 C3 C10 126.33(16) . . ?
N5 C3 C10 121.52(17) . . ?
N5 C4 C5 104.96(15) . . ?
C9 C4 N5 131.78(17) . . ?
C9 C4 C5 123.26(18) . . ?
N4 C5 C4 109.24(16) . . ?
C6 C5 N4 131.21(17) . . ?
C6 C5 C4 119.54(16) . . ?
C5 C6 H6 121.2 . . ?
C7 C6 C5 117.65(18) . . ?
C7 C6 H6 121.2 . . ?
C6 C7 H7 119.0 . . ?
C6 C7 C8 121.90(19) . . ?
C8 C7 H7 119.0 . . ?
C7 C8 H8 119.5 . . ?
C9 C8 C7 121.06(18) . . ?
C9 C8 H8 119.5 . . ?
C4 C9 C8 116.59(18) . . ?
C4 C9 H9 121.7 . . ?
C8 C9 H9 121.7 . . ?
C3 C10 H10A 109.5 . . ?
C3 C10 H10B 109.5 . . ?
C3 C10 H10C 109.5 . . ?
H10A C10 H10B 109.5 . . ?
H10A C10 H10C 109.5 . . ?
H10B C10 H10C 109.5 . . ?

loop_
_geom_bond_atom_site_label_1
_geom_bond_atom_site_label_2
_geom_bond_distance
_geom_bond_site_symmetry_2
_geom_bond_publ_flag
Fe1 N1 2.1702(17) 2_646 ?
Fe1 N1 2.1702(17) 4_575 ?
Fe1 N3 2.1724(17) . ?
Fe1 N3 2.1724(17) 3_666 ?
Fe1 N4 2.1906(15) 3_666 ?
Fe1 N4 2.1907(15) . ?
N1 Fe1 2.1702(17) 2_656 ?
N1 C1 1.153(2) . ?
N2 C1 1.316(2) . ?
N2 C2 1.311(2) . ?
N3 C2 1.160(2) . ?
N4 C3 1.326(2) . ?
N4 C5 1.404(2) . ?
N5 H5 0.8800 . ?
N5 C3 1.356(2) . ?
N5 C4 1.388(2) . ?
C3 C10 1.487(3) . ?
C4 C5 1.404(2) . ?
C4 C9 1.386(3) . ?
C5 C6 1.395(3) . ?
C6 H6 0.9500 . ?
C6 C7 1.389(3) . ?
C7 H7 0.9500 . ?
C7 C8 1.403(3) . ?
C8 H8 0.9500 . ?
C8 C9 1.387(3) . ?
C9 H9 0.9500 . ?
C10 H10A 0.9800 . ?
C10 H10B 0.9800 . ?
C10 H10C 0.9800 . ?

loop_
_geom_hbond_atom_site_label_D
_geom_hbond_atom_site_label_H
_geom_hbond_atom_site_label_A
_geom_hbond_distance_DH
_geom_hbond_distance_HA
_geom_hbond_distance_DA
_geom_hbond_angle_DHA
_geom_hbond_site_symmetry_A
C6 H6 N3 0.95 2.63 3.158(2) 115.6 .
C10 H10A N1 0.98 2.58 3.418(3) 143.5 2_646

loop_
_geom_torsion_atom_site_label_1
_geom_torsion_atom_site_label_2
_geom_torsion_atom_site_label_3
_geom_torsion_atom_site_label_4
_geom_torsion
_geom_torsion_site_symmetry_1
_geom_torsion_site_symmetry_2
_geom_torsion_site_symmetry_3
_geom_torsion_site_symmetry_4
_geom_torsion_publ_flag
Fe1 N4 C3 N5 -175.99(12) . . . . ?
Fe1 N4 C3 C10 5.7(3) . . . . ?
Fe1 N4 C5 C4 176.19(12) . . . . ?
Fe1 N4 C5 C6 -4.7(3) . . . . ?
N4 C5 C6 C7 -179.60(19) . . . . ?
N5 C4 C5 N4 0.3(2) . . . . ?
N5 C4 C5 C6 -178.88(17) . . . . ?
N5 C4 C9 C8 179.0(2) . . . . ?
C3 N4 C5 C4 -0.6(2) . . . . ?
C3 N4 C5 C6 178.5(2) . . . . ?
C3 N5 C4 C5 0.1(2) . . . . ?
C3 N5 C4 C9 -179.3(2) . . . . ?
C4 N5 C3 N4 -0.5(2) . . . . ?
C4 N5 C3 C10 177.90(18) . . . . ?
C4 C5 C6 C7 -0.6(3) . . . . ?
C5 N4 C3 N5 0.7(2) . . . . ?
C5 N4 C3 C10 -177.62(18) . . . . ?
C5 C4 C9 C8 -0.3(3) . . . . ?
C5 C6 C7 C8 0.4(3) . . . . ?
C6 C7 C8 C9 -0.1(3) . . . . ?
C7 C8 C9 C4 0.1(3) . . . . ?
C9 C4 C5 N4 179.81(18) . . . . ?
C9 C4 C5 C6 0.6(3) . . . . ?
